data_7012226
loop_
_publ_author_name
'Tei, Lorenzo'
'Blake, Alexander J.'
'George, Michael W.'
'Weinstein, Julia A.'
'Wilson, Claire'
'Schr\"oder, Martin'

_publ_section_title
;
 Lanthanide complexes of iminocarboxylate ligands derived from
 1,4,7-triazacyclononane: structural characterisation and relaxivity of
 the GdIII and luminescence of the EuIII complexesElectronic
 supplementary information (ESI) available: 1H NMR spectra of
 [Y(L1)(CH3CO2)] (6) in D2O at 298 K and 1H NMR data on acid-catalysed
 hydrolysis of [La(L)] (5) in D2O (pD = 4.4). See
 http://www.rsc.org/suppdata/dt/b2/b209090m/
;
_journal_issue 9
_journal_name_full 'Dalton Transactions'
_journal_page_first 1693
_journal_paper_doi 10.1039/b209090m
_journal_year 2003
_chemical_formula_sum 'C23.75 H45.5 Gd N6 O9.5'
_chemical_formula_weight 724.41
_chemical_name_systematic
; 
? 
;
_space_group_IT_number 148
_symmetry_cell_setting rhombohedral
_symmetry_space_group_name_Hall '-R 3'
_symmetry_space_group_name_H-M 'R -3 :H'
_atom_sites_solution_hydrogens 'placed geometrically, MeOH from delta-F'
_atom_sites_solution_primary direct
_atom_sites_solution_secondary difmap
_audit_creation_method SHELXL-97
_cell_angle_alpha 90.00
_cell_angle_beta 90.00
_cell_angle_gamma 120.00
_cell_formula_units_Z 18
_cell_length_a 28.0190(12)
_cell_length_b 28.0190(12)
_cell_length_c 23.1774(13)
_cell_measurement_reflns_used 6625
_cell_measurement_temperature 150(2)
_cell_measurement_theta_max 27.14
_cell_measurement_theta_min 2.85
_cell_volume 15758.0(13)
_computing_cell_refinement 'Bruker SAINT'
_computing_data_collection 'Bruker SMART'
_computing_data_reduction 'Bruker SHELXTL'
_computing_molecular_graphics 'Bruker SHELXTL'
_computing_publication_material 'Bruker SHELXTL'
_computing_structure_refinement 'Bruker SHELXTL'
_computing_structure_solution 'Bruker SHELXTL'
_diffrn_ambient_temperature 150(2)
_diffrn_measured_fraction_theta_full 0.990
_diffrn_measured_fraction_theta_max 0.915
_diffrn_measurement_device_type 'Bruker SMART1000 CCD area detector'
_diffrn_measurement_method omega
_diffrn_radiation_monochromator graphite
_diffrn_radiation_source 'normal-focus sealed tube'
_diffrn_radiation_type MoK\a
_diffrn_radiation_wavelength 0.71073
_diffrn_reflns_av_R_equivalents 0.090
_diffrn_reflns_av_sigmaI/netI 0.093
_diffrn_reflns_limit_h_max 37
_diffrn_reflns_limit_h_min -29
_diffrn_reflns_limit_k_max 37
_diffrn_reflns_limit_k_min -37
_diffrn_reflns_limit_l_max 29
_diffrn_reflns_limit_l_min -31
_diffrn_reflns_number 33270
_diffrn_reflns_theta_full 27.50
_diffrn_reflns_theta_max 28.81
_diffrn_reflns_theta_min 1.89
_diffrn_standards_decay_% '1% variation, not corrected'
_exptl_absorpt_coefficient_mu 1.945
_exptl_absorpt_correction_T_max 0.813
_exptl_absorpt_correction_T_min 0.657
_exptl_absorpt_correction_type multi-scan
_exptl_absorpt_process_details SADABS
_exptl_crystal_colour Colourless
_exptl_crystal_density_diffrn 1.372
_exptl_crystal_density_method 'not measured'
_exptl_crystal_description Column
_exptl_crystal_F_000 6642
_exptl_crystal_size_max 0.32
_exptl_crystal_size_mid 0.06
_exptl_crystal_size_min 0.06
_refine_diff_density_max 1.29
_refine_diff_density_min -1.12
_refine_diff_density_rms 0.16
_refine_ls_extinction_method none
_refine_ls_goodness_of_fit_ref 1.024
_refine_ls_hydrogen_treatment 'riding model, rigid rotating group for MeOH'
_refine_ls_matrix_type full
_refine_ls_number_parameters 367
_refine_ls_number_reflns 8371
_refine_ls_number_restraints 10
_refine_ls_restrained_S_all 1.025
_refine_ls_R_factor_all 0.1058
_refine_ls_R_factor_gt 0.0548
_refine_ls_shift/su_max 0.037
_refine_ls_shift/su_mean 0.001
_refine_ls_structure_factor_coef Fsqd
_refine_ls_weighting_details 'calc w=1/[\s^2^(Fo^2^)+(0.0656P)^2^+48.18P] where P=(Fo^2^+2Fc^2^)/3'
_refine_ls_weighting_scheme calc
_refine_ls_wR_factor_gt 0.1203
_refine_ls_wR_factor_ref 0.1397
_reflns_number_gt 5400
_reflns_number_total 8374
_reflns_threshold_expression >2sigma(I)
_cod_data_source_file b209090m.txt
_cod_data_source_block GDN3CB
_cod_depositor_comments
;
The following automatic conversions were performed:
'_symmetry_cell_setting' value 'Rhombohedral' changed to 'rhombohedral'
according to '/home/saulius/struct/CIF-dictionaries/cif_core.dic'
dictionary named 'cif_core.dic' version 2.4.1 from
2010-06-29.

'_exptl_absorpt_correction_type' value 'Multi-scan' changed
to 'multi-scan' according to
'/home/saulius/struct/CIF-dictionaries/cif_core.dic' dictionary named
'cif_core.dic' version 2.4.1 from 2010-06-29.

Automatic conversion script
Id: cif_fix_enum 1527 2010-12-29 10:47:43Z saulius 

The following automatic conversions were performed:

'_atom_sites_solution_primary' value 'direct methods' was changed to
'direct'.

'_atom_sites_solution_secondary' value 'difference Fourier map' was
changed to 'difmap'.

Automatic conversion script
Id: cif_fix_values 6452 2018-10-05 10:23:21Z andrius 
;
_cod_original_sg_symbol_H-M R-3
_cod_original_formula_sum 'C23.75 H45.5 Gd N6 O9.50'
_cod_database_code 7012226

loop_
_symmetry_equiv_pos_as_xyz
'x, y, z'
'-y, x-y, z'
'-x+y, -x, z'
'x+2/3, y+1/3, z+1/3'
'-y+2/3, x-y+1/3, z+1/3'
'-x+y+2/3, -x+1/3, z+1/3'
'x+1/3, y+2/3, z+2/3'
'-y+1/3, x-y+2/3, z+2/3'
'-x+y+1/3, -x+2/3, z+2/3'
'-x, -y, -z'
'y, -x+y, -z'
'x-y, x, -z'
'-x+2/3, -y+1/3, -z+1/3'
'y+2/3, -x+y+1/3, -z+1/3'
'x-y+2/3, x+1/3, -z+1/3'
'-x+1/3, -y+2/3, -z+2/3'
'y+1/3, -x+y+2/3, -z+2/3'
'x-y+1/3, x+2/3, -z+2/3'

loop_
_atom_site_label
_atom_site_type_symbol
_atom_site_fract_x
_atom_site_fract_y
_atom_site_fract_z
_atom_site_U_iso_or_equiv
_atom_site_adp_type
_atom_site_occupancy
_atom_site_symmetry_multiplicity
_atom_site_calc_flag
_atom_site_refinement_flags
_atom_site_disorder_assembly
_atom_site_disorder_group
Gd1 Gd 0.010578(12) 0.718700(13) 0.642702(13) 0.02052(10) Uani 1 1 d . . .
N1 N -0.0252(2) 0.7198(2) 0.5363(2) 0.0252(12) Uani 1 1 d . . .
C1C C 0.0391(3) 0.8500(3) 0.6495(3) 0.0286(15) Uani 1 1 d . . .
H1C1 H 0.0531 0.8886 0.6373 0.034 Uiso 1 1 calc R . .
H1C2 H 0.0610 0.8504 0.6832 0.034 Uiso 1 1 calc R . .
C1A C -0.0780(3) 0.6673(3) 0.5315(3) 0.0265(14) Uani 1 1 d . . .
H1A1 H -0.0944 0.6652 0.4931 0.032 Uiso 1 1 calc R . .
H1A2 H -0.1039 0.6664 0.5611 0.032 Uiso 1 1 calc R . .
C1B C 0.1242(3) 0.7287(3) 0.5828(3) 0.0287(15) Uani 1 1 d . . .
H1B1 H 0.1526 0.7364 0.5533 0.034 Uiso 1 1 calc R . .
H1B2 H 0.1033 0.6884 0.5895 0.034 Uiso 1 1 calc R . .
C2 C 0.0131(3) 0.7246(3) 0.4887(3) 0.0271(14) Uani 1 1 d . . .
H2A H -0.0083 0.6975 0.4582 0.033 Uiso 1 1 calc R . .
H2B H 0.0296 0.7619 0.4715 0.033 Uiso 1 1 calc R . .
C2C C -0.0205(3) 0.8247(3) 0.6668(3) 0.0309(15) Uani 1 1 d . . .
H2C1 H -0.0232 0.8405 0.7041 0.037 Uiso 1 1 calc R . .
H2C2 H -0.0408 0.8332 0.6374 0.037 Uiso 1 1 calc R . .
C2A C -0.0702(3) 0.6187(3) 0.5394(3) 0.0297(15) Uani 1 1 d . . .
H2A1 H -0.1066 0.5848 0.5434 0.036 Uiso 1 1 calc R . .
H2A2 H -0.0516 0.6144 0.5051 0.036 Uiso 1 1 calc R . .
C2B C 0.1519(3) 0.7576(3) 0.6383(3) 0.0314(16) Uani 1 1 d . . .
H2B1 H 0.1692 0.7383 0.6571 0.038 Uiso 1 1 calc R . .
H2B2 H 0.1811 0.7959 0.6301 0.038 Uiso 1 1 calc R . .
N3C N -0.0452(2) 0.7649(2) 0.6725(2) 0.0228(11) Uani 1 1 d . . .
N3B N 0.1104(2) 0.7576(2) 0.6765(2) 0.0269(12) Uani 1 1 d . . .
N3A N -0.0372(2) 0.6257(2) 0.5905(2) 0.0251(12) Uani 1 1 d . . .
C3 C 0.0583(3) 0.7149(3) 0.5088(3) 0.0266(14) Uani 1 1 d . . .
H3A H 0.0427 0.6752 0.5171 0.032 Uiso 1 1 calc R . .
H3B H 0.0857 0.7250 0.4776 0.032 Uiso 1 1 calc R . .
N4 N 0.0862(2) 0.7469(2) 0.5611(2) 0.0253(12) Uani 1 1 d . . .
C4A C -0.0361(3) 0.5846(3) 0.6134(3) 0.0291(15) Uani 1 1 d . . .
C4C C -0.0895(3) 0.7367(3) 0.7010(3) 0.0246(14) Uani 1 1 d . . .
C4B C 0.1220(3) 0.7703(3) 0.7294(3) 0.0275(15) Uani 1 1 d . . .
C5C C -0.1098(3) 0.6749(3) 0.7041(3) 0.0242(14) Uani 1 1 d . . .
C5B C 0.0752(3) 0.7680(3) 0.7653(3) 0.0288(15) Uani 1 1 d . . .
C5A C -0.0016(3) 0.5980(3) 0.6680(3) 0.0305(15) Uani 1 1 d . . .
C5 C -0.0352(3) 0.7668(3) 0.5358(3) 0.0308(15) Uani 1 1 d . . .
H5A H -0.0636 0.7605 0.5650 0.037 Uiso 1 1 calc R . .
H5B H -0.0496 0.7691 0.4975 0.037 Uiso 1 1 calc R . .
O6A O 0.02469(19) 0.64880(19) 0.6829(2) 0.0319(11) Uani 1 1 d . . .
O6C O -0.07951(17) 0.65906(17) 0.68018(19) 0.0262(10) Uani 1 1 d . . .
O6B O 0.03100(19) 0.7541(2) 0.73832(18) 0.0325(11) Uani 1 1 d . . .
C6 C 0.0173(3) 0.8216(3) 0.5487(3) 0.0325(16) Uani 1 1 d . . .
H6A H 0.0427 0.8318 0.5154 0.039 Uiso 1 1 calc R . .
H6B H 0.0076 0.8508 0.5538 0.039 Uiso 1 1 calc R . .
O7C O -0.15409(17) 0.64487(18) 0.72928(19) 0.0286(10) Uani 1 1 d . . .
N7 N 0.0460(2) 0.8188(2) 0.6014(2) 0.0261(12) Uani 1 1 d . . .
O7A O -0.0009(3) 0.5605(2) 0.6939(2) 0.0561(16) Uani 1 1 d . . .
O7B O 0.0837(2) 0.7804(2) 0.8170(2) 0.0480(15) Uani 1 1 d . . .
C8 C 0.1057(3) 0.8419(3) 0.5898(3) 0.0317(16) Uani 1 1 d . . .
H8A H 0.1249 0.8445 0.6265 0.038 Uiso 1 1 calc R . .
H8B H 0.1212 0.8796 0.5740 0.038 Uiso 1 1 calc R . .
C8A C -0.0663(3) 0.5273(3) 0.5928(3) 0.0426(19) Uani 1 1 d . . .
H8A1 H -0.1054 0.5155 0.5889 0.064 Uiso 1 1 calc R . .
H8A2 H -0.0618 0.5034 0.6205 0.064 Uiso 1 1 calc R . .
H8A3 H -0.0516 0.5248 0.5553 0.064 Uiso 1 1 calc R . .
C8B C 0.1757(3) 0.7865(4) 0.7580(3) 0.044(2) Uani 1 1 d . . .
H8B1 H 0.1762 0.7533 0.7705 0.066 Uiso 1 1 calc R . .
H8B2 H 0.1804 0.8097 0.7915 0.066 Uiso 1 1 calc R . .
H8B3 H 0.2059 0.8070 0.7306 0.066 Uiso 1 1 calc R . .
C8C C -0.1221(3) 0.7573(3) 0.7327(3) 0.0354(17) Uani 1 1 d . . .
H8C1 H -0.1026 0.7977 0.7313 0.053 Uiso 1 1 calc R . .
H8C2 H -0.1267 0.7452 0.7730 0.053 Uiso 1 1 calc R . .
H8C3 H -0.1584 0.7426 0.7146 0.053 Uiso 1 1 calc R . .
C9 C 0.1167(3) 0.8071(3) 0.5476(3) 0.0304(15) Uani 1 1 d . . .
H9A H 0.1063 0.8127 0.5084 0.036 Uiso 1 1 calc R . .
H9B H 0.1567 0.8202 0.5473 0.036 Uiso 1 1 calc R . .
O1M O -0.1922(2) 0.5364(2) 0.7426(2) 0.0451(13) Uani 1 1 d D . .
C1M C -0.1645(4) 0.5161(4) 0.7137(4) 0.063(3) Uani 1 1 d D . .
H1M1 H -0.1269 0.5458 0.7058 0.095 Uiso 1 1 calc R . .
H1M2 H -0.1834 0.4999 0.6772 0.095 Uiso 1 1 calc R . .
H1M3 H -0.1631 0.4876 0.7371 0.095 Uiso 1 1 calc R . .
C2M C 0.0346(5) 0.8577(5) 0.8402(5) 0.100(4) Uiso 1 1 d D . .
H2M1 H 0.0174 0.8730 0.8652 0.150 Uiso 1 1 calc R . .
H2M2 H 0.0646 0.8874 0.8182 0.150 Uiso 1 1 calc R . .
H2M3 H 0.0495 0.8391 0.8639 0.150 Uiso 1 1 calc R . .
O2M O -0.0026(5) 0.8219(5) 0.8043(5) 0.134(4) Uiso 1 1 d D . .
H2M H -0.0298 0.8267 0.8031 0.200 Uiso 1 1 calc R . .
O1W O -0.0586(6) 0.8911(6) 0.5310(6) 0.080(4) Uiso 0.50 1 d P . .
O2W O 0.3081(14) 0.7986(14) 0.7124(14) 0.097(10) Uiso 0.25 1 d P . .
O3M O 0.3186(7) 0.8713(8) 0.5864(9) 0.116(6) Uiso 0.50 1 d PD . .
C3M C 0.2685(8) 0.8406(10) 0.5651(11) 0.037(6) Uiso 0.30 1 d PD A 1
C3M' C 0.2902(14) 0.8173(8) 0.5934(18) 0.029(8) Uiso 0.20 1 d PD A 2
O4M O 0.3067(12) 0.8425(14) 0.6202(11) 0.076(8) Uiso 0.25 1 d PD A 3
C4M C 0.2845(12) 0.8292(12) 0.5684(11) 0.030(6) Uiso 0.25 1 d PD A 3

loop_
_atom_site_aniso_label
_atom_site_aniso_U_11
_atom_site_aniso_U_22
_atom_site_aniso_U_33
_atom_site_aniso_U_23
_atom_site_aniso_U_13
_atom_site_aniso_U_12
Gd1 0.01800(17) 0.02054(17) 0.01866(15) 0.00181(12) -0.00091(12) 0.00634(14)
N1 0.028(3) 0.027(3) 0.021(3) 0.000(2) -0.004(2) 0.015(3)
C1C 0.030(4) 0.020(3) 0.024(3) 0.000(3) 0.002(3) 0.004(3)
C1A 0.023(3) 0.028(4) 0.024(3) -0.001(3) -0.004(3) 0.009(3)
C1B 0.026(4) 0.033(4) 0.027(4) 0.001(3) 0.002(3) 0.015(3)
C2 0.029(4) 0.027(4) 0.020(3) 0.000(3) 0.001(3) 0.011(3)
C2C 0.039(4) 0.024(3) 0.032(4) 0.002(3) 0.001(3) 0.018(3)
C2A 0.024(3) 0.028(4) 0.032(4) -0.006(3) -0.004(3) 0.010(3)
C2B 0.016(3) 0.035(4) 0.034(4) 0.000(3) 0.000(3) 0.006(3)
N3C 0.020(3) 0.021(3) 0.021(3) -0.001(2) -0.004(2) 0.006(2)
N3B 0.024(3) 0.028(3) 0.025(3) 0.001(2) -0.003(2) 0.009(2)
N3A 0.018(3) 0.024(3) 0.030(3) -0.003(2) 0.000(2) 0.007(2)
C3 0.023(3) 0.026(3) 0.026(3) 0.000(3) 0.004(3) 0.009(3)
N4 0.024(3) 0.024(3) 0.023(3) -0.002(2) -0.001(2) 0.008(2)
C4A 0.030(4) 0.027(4) 0.028(4) 0.001(3) 0.005(3) 0.013(3)
C4C 0.022(3) 0.031(4) 0.022(3) -0.004(3) -0.004(3) 0.013(3)
C4B 0.023(3) 0.025(3) 0.027(4) 0.001(3) -0.004(3) 0.006(3)
C5C 0.021(3) 0.028(3) 0.019(3) 0.001(3) -0.004(2) 0.008(3)
C5B 0.028(4) 0.026(4) 0.022(3) 0.000(3) -0.005(3) 0.006(3)
C5A 0.034(4) 0.030(4) 0.034(4) 0.007(3) 0.008(3) 0.021(3)
C5 0.036(4) 0.038(4) 0.023(3) 0.000(3) -0.004(3) 0.022(3)
O6A 0.029(3) 0.032(3) 0.034(3) 0.007(2) -0.007(2) 0.014(2)
O6C 0.023(2) 0.023(2) 0.030(2) -0.0003(19) 0.0021(19) 0.010(2)
O6B 0.031(3) 0.044(3) 0.019(2) 0.002(2) -0.0013(19) 0.016(2)
C6 0.042(4) 0.030(4) 0.027(4) 0.006(3) 0.000(3) 0.019(3)
O7C 0.019(2) 0.032(3) 0.029(2) 0.003(2) 0.0037(19) 0.008(2)
N7 0.029(3) 0.019(3) 0.020(3) 0.004(2) 0.002(2) 0.004(2)
O7A 0.085(5) 0.040(3) 0.055(4) 0.007(3) -0.007(3) 0.040(3)
O7B 0.032(3) 0.070(4) 0.026(3) -0.012(3) -0.004(2) 0.013(3)
C8 0.029(4) 0.022(3) 0.030(4) 0.004(3) 0.008(3) 0.002(3)
C8A 0.056(5) 0.025(4) 0.041(4) 0.005(3) 0.008(4) 0.016(4)
C8B 0.027(4) 0.061(5) 0.039(4) -0.011(4) -0.014(3) 0.018(4)
C8C 0.030(4) 0.031(4) 0.042(4) -0.003(3) 0.005(3) 0.013(3)
C9 0.026(4) 0.028(4) 0.027(4) 0.004(3) 0.006(3) 0.006(3)
O1M 0.049(3) 0.041(3) 0.049(3) 0.001(3) -0.008(3) 0.025(3)
C1M 0.086(7) 0.053(6) 0.061(6) -0.013(5) -0.030(5) 0.042(6)

loop_
_atom_type_symbol
_atom_type_description
_atom_type_scat_dispersion_real
_atom_type_scat_dispersion_imag
_atom_type_scat_source
C C 0.0033 0.0016 'International Tables Vol C Tables 4.2.6.8 and 6.1.1.4'
H H 0.0000 0.0000 'International Tables Vol C Tables 4.2.6.8 and 6.1.1.4'
N N 0.0061 0.0033 'International Tables Vol C Tables 4.2.6.8 and 6.1.1.4'
O O 0.0106 0.0060 'International Tables Vol C Tables 4.2.6.8 and 6.1.1.4'
Gd Gd -0.1653 3.9035 'International Tables Vol C Tables 4.2.6.8 and 6.1.1.4'

loop_
_geom_angle_atom_site_label_1
_geom_angle_atom_site_label_2
_geom_angle_atom_site_label_3
_geom_angle
_geom_angle_site_symmetry_1
_geom_angle_site_symmetry_3
_geom_angle_publ_flag
N4 Gd1 N1 65.51(16) . . y
N7 Gd1 N1 66.25(16) . . y
N7 Gd1 N4 66.67(17) . . y
N3A Gd1 N1 64.30(17) . . y
N3B Gd1 N1 127.83(17) . . y
N3C Gd1 N1 85.17(16) . . y
O6A Gd1 N1 126.18(16) . . y
O6B Gd1 N1 150.50(16) . . y
O6C Gd1 N1 94.16(16) . . y
N3A Gd1 N4 84.25(16) . . y
N3B Gd1 N4 63.33(16) . . y
N3C Gd1 N4 129.60(16) . . y
O6A Gd1 N4 95.06(17) . . y
O6B Gd1 N4 123.44(16) . . y
O6C Gd1 N4 151.26(15) . . y
N3A Gd1 N7 129.53(17) . . y
N3B Gd1 N7 84.74(17) . . y
N3C Gd1 N7 64.13(16) . . y
O6A Gd1 N7 152.68(17) . . y
O6B Gd1 N7 90.62(16) . . y
O6C Gd1 N7 125.43(16) . . y
N3A Gd1 N3C 119.90(16) . . y
N3A Gd1 N3B 118.72(17) . . y
N3B Gd1 N3C 120.86(16) . . y
O6A Gd1 N3A 64.14(17) . . y
O6B Gd1 N3A 139.38(17) . . y
O6C Gd1 N3A 68.15(15) . . y
O6A Gd1 N3B 68.54(16) . . y
O6B Gd1 N3B 63.55(16) . . y
O6C Gd1 N3B 137.15(16) . . y
O6A Gd1 N3C 134.76(17) . . y
O6B Gd1 N3C 67.71(16) . . y
O6C Gd1 N3C 63.83(15) . . y
O6A Gd1 O6B 82.75(17) . . y
O6A Gd1 O6C 80.43(16) . . y
O6B Gd1 O6C 84.40(15) . . y
C5 N1 C1A 110.2(5) . . ?
C5 N1 C2 111.2(5) . . ?
C1A N1 C2 110.5(5) . . ?
C5 N1 Gd1 104.9(4) . . ?
C1A N1 Gd1 104.6(4) . . ?
C2 N1 Gd1 115.2(4) . . ?
N7 C1C C2C 111.2(5) . . ?
N1 C1A C2A 111.6(5) . . ?
N4 C1B C2B 111.8(5) . . ?
C3 C2 N1 112.8(5) . . ?
N3C C2C C1C 110.0(5) . . ?
N3A C2A C1A 110.4(5) . . ?
N3B C2B C1B 108.6(5) . . ?
C4C N3C C2C 120.9(6) . . ?
C4C N3C Gd1 118.4(4) . . ?
C2C N3C Gd1 119.5(4) . . ?
C4B N3B C2B 119.5(6) . . ?
C4B N3B Gd1 118.9(4) . . ?
C2B N3B Gd1 121.0(4) . . ?
C4A N3A C2A 121.0(6) . . ?
C4A N3A Gd1 118.8(4) . . ?
C2A N3A Gd1 119.8(4) . . ?
N4 C3 C2 112.6(5) . . ?
C3 N4 C1B 108.8(5) . . ?
C3 N4 C9 110.1(5) . . ?
C1B N4 C9 110.9(5) . . ?
C3 N4 Gd1 107.6(4) . . ?
C1B N4 Gd1 105.1(4) . . ?
C9 N4 Gd1 114.1(4) . . ?
N3A C4A C8A 125.9(7) . . ?
N3A C4A C5A 114.9(6) . . ?
C8A C4A C5A 119.1(6) . . ?
N3C C4C C8C 127.6(6) . . ?
N3C C4C C5C 114.9(6) . . ?
C8C C4C C5C 117.5(6) . . ?
N3B C4B C8B 126.0(6) . . ?
N3B C4B C5B 114.9(6) . . ?
C8B C4B C5B 119.1(6) . . ?
O7C C5C O6C 125.9(6) . . ?
O7C C5C C4C 117.8(6) . . ?
O6C C5C C4C 116.2(5) . . ?
O7B C5B O6B 125.9(7) . . ?
O7B C5B C4B 118.5(6) . . ?
O6B C5B C4B 115.6(5) . . ?
O7A C5A O6A 125.3(7) . . ?
O7A C5A C4A 118.7(7) . . ?
O6A C5A C4A 116.0(6) . . ?
N1 C5 C6 112.1(5) . . ?
C5A O6A Gd1 124.9(4) . . ?
C5C O6C Gd1 125.0(4) . . ?
C5B O6B Gd1 125.7(4) . . ?
N7 C6 C5 112.4(5) . . ?
C8 N7 C6 110.4(5) . . ?
C8 N7 C1C 109.3(5) . . ?
C6 N7 C1C 110.4(5) . . ?
C8 N7 Gd1 105.8(4) . . ?
C6 N7 Gd1 115.4(4) . . ?
C1C N7 Gd1 105.3(3) . . ?
N7 C8 C9 112.5(5) . . ?
N4 C9 C8 113.8(5) . . ?
O4M O3M C4M 72.8(16) . . ?
O4M O3M C3M' 41.5(18) . . ?
C4M O3M C3M' 33.2(17) . . ?
O4M O3M C3M 87(2) . . ?
C4M O3M C3M 30.6(17) . . ?
C3M' O3M C3M 58(2) . . ?
O3M O4M C4M 57.5(19) . . ?
O3M C4M O4M 49.7(16) . . ?

loop_
_geom_bond_atom_site_label_1
_geom_bond_atom_site_label_2
_geom_bond_distance
_geom_bond_site_symmetry_2
_geom_bond_publ_flag
Gd1 N1 2.668(5) . y
Gd1 N4 2.648(5) . y
Gd1 N7 2.641(5) . y
Gd1 N3A 2.561(5) . y
Gd1 N3B 2.565(5) . y
Gd1 N3C 2.574(5) . y
Gd1 O6A 2.373(4) . y
Gd1 O6B 2.378(4) . y
Gd1 O6C 2.388(4) . y
N1 C5 1.477(8) . ?
N1 C1A 1.478(8) . ?
N1 C2 1.497(8) . ?
C1C N7 1.490(8) . ?
C1C C2C 1.506(9) . ?
C1A C2A 1.496(9) . ?
C1B N4 1.480(8) . ?
C1B C2B 1.512(9) . ?
C2 C3 1.496(9) . ?
C2C N3C 1.463(8) . ?
C2A N3A 1.453(8) . ?
C2B N3B 1.460(8) . ?
N3C C4C 1.274(8) . ?
N3B C4B 1.274(8) . ?
N3A C4A 1.283(8) . ?
C3 N4 1.478(8) . ?
N4 C9 1.494(8) . ?
C4A C8A 1.471(9) . ?
C4A C5A 1.520(10) . ?
C4C C8C 1.495(9) . ?
C4C C5C 1.532(9) . ?
C4B C8B 1.493(9) . ?
C4B C5B 1.524(10) . ?
C5C O7C 1.243(7) . ?
C5C O6C 1.264(7) . ?
C5B O7B 1.236(8) . ?
C5B O6B 1.264(8) . ?
C5A O7A 1.218(8) . ?
C5A O6A 1.281(8) . ?
C5 C6 1.534(10) . ?
C6 N7 1.486(8) . ?
N7 C8 1.486(8) . ?
C8 C9 1.515(9) . ?
O1M C1M 1.350(8) . ?
C2M O2M 1.319(9) . ?
O3M O4M 1.05(3) . ?
O3M C4M 1.16(3) . ?
O3M C3M' 1.321(11) . ?
O3M C3M 1.322(11) . ?
O4M C4M 1.318(11) . ?

loop_
_geom_torsion_atom_site_label_1
_geom_torsion_atom_site_label_2
_geom_torsion_atom_site_label_3
_geom_torsion_atom_site_label_4
_geom_torsion
_geom_torsion_site_symmetry_1
_geom_torsion_site_symmetry_2
_geom_torsion_site_symmetry_3
_geom_torsion_site_symmetry_4
_geom_torsion_publ_flag
O6A Gd1 N1 C5 171.4(4) . . . . ?
O6B Gd1 N1 C5 4.2(6) . . . . ?
O6C Gd1 N1 C5 90.2(4) . . . . ?
N3A Gd1 N1 C5 153.5(4) . . . . ?
N3B Gd1 N1 C5 -99.0(4) . . . . ?
N3C Gd1 N1 C5 26.9(4) . . . . ?
N7 Gd1 N1 C5 -36.9(4) . . . . ?
N4 Gd1 N1 C5 -111.0(4) . . . . ?
O6A Gd1 N1 C1A 55.4(4) . . . . ?
O6B Gd1 N1 C1A -111.8(4) . . . . ?
O6C Gd1 N1 C1A -25.8(4) . . . . ?
N3A Gd1 N1 C1A 37.5(4) . . . . ?
N3B Gd1 N1 C1A 145.1(4) . . . . ?
N3C Gd1 N1 C1A -89.1(4) . . . . ?
N7 Gd1 N1 C1A -152.9(4) . . . . ?
N4 Gd1 N1 C1A 133.1(4) . . . . ?
O6A Gd1 N1 C2 -66.1(4) . . . . ?
O6B Gd1 N1 C2 126.7(4) . . . . ?
O6C Gd1 N1 C2 -147.3(4) . . . . ?
N3A Gd1 N1 C2 -84.0(4) . . . . ?
N3B Gd1 N1 C2 23.6(5) . . . . ?
N3C Gd1 N1 C2 149.4(4) . . . . ?
N7 Gd1 N1 C2 85.6(4) . . . . ?
N4 Gd1 N1 C2 11.6(4) . . . . ?
C5 N1 C1A C2A -172.7(5) . . . . ?
C2 N1 C1A C2A 64.0(7) . . . . ?
Gd1 N1 C1A C2A -60.5(6) . . . . ?
C5 N1 C2 C3 132.3(6) . . . . ?
C1A N1 C2 C3 -105.0(6) . . . . ?
Gd1 N1 C2 C3 13.2(6) . . . . ?
N7 C1C C2C N3C 46.3(7) . . . . ?
N1 C1A C2A N3A 48.6(7) . . . . ?
N4 C1B C2B N3B 45.1(7) . . . . ?
C1C C2C N3C C4C 160.9(6) . . . . ?
C1C C2C N3C Gd1 -6.5(7) . . . . ?
O6A Gd1 N3C C4C -30.5(5) . . . . ?
O6B Gd1 N3C C4C -83.7(5) . . . . ?
O6C Gd1 N3C C4C 11.1(4) . . . . ?
N3A Gd1 N3C C4C 51.6(5) . . . . ?
N3B Gd1 N3C C4C -120.1(4) . . . . ?
N7 Gd1 N3C C4C 174.0(5) . . . . ?
N4 Gd1 N3C C4C 160.6(4) . . . . ?
N1 Gd1 N3C C4C 108.1(5) . . . . ?
O6A Gd1 N3C C2C 137.2(4) . . . . ?
O6B Gd1 N3C C2C 84.0(4) . . . . ?
O6C Gd1 N3C C2C 178.8(5) . . . . ?
N3A Gd1 N3C C2C -140.7(4) . . . . ?
N3B Gd1 N3C C2C 47.6(5) . . . . ?
N7 Gd1 N3C C2C -18.3(4) . . . . ?
N4 Gd1 N3C C2C -31.7(5) . . . . ?
N1 Gd1 N3C C2C -84.2(4) . . . . ?
C1B C2B N3B C4B 166.9(6) . . . . ?
C1B C2B N3B Gd1 -3.9(7) . . . . ?
O6A Gd1 N3B C4B -83.4(5) . . . . ?
O6B Gd1 N3B C4B 9.1(5) . . . . ?
O6C Gd1 N3B C4B -36.7(6) . . . . ?
N3A Gd1 N3B C4B -124.8(5) . . . . ?
N3C Gd1 N3B C4B 46.9(5) . . . . ?
N7 Gd1 N3B C4B 102.4(5) . . . . ?
N4 Gd1 N3B C4B 168.9(5) . . . . ?
N1 Gd1 N3B C4B 156.7(5) . . . . ?
O6A Gd1 N3B C2B 87.5(5) . . . . ?
O6B Gd1 N3B C2B -180.0(5) . . . . ?
O6C Gd1 N3B C2B 134.2(4) . . . . ?
N3A Gd1 N3B C2B 46.1(5) . . . . ?
N3C Gd1 N3B C2B -142.2(5) . . . . ?
N7 Gd1 N3B C2B -86.7(5) . . . . ?
N4 Gd1 N3B C2B -20.2(5) . . . . ?
N1 Gd1 N3B C2B -32.4(6) . . . . ?
C1A C2A N3A C4A 163.3(6) . . . . ?
C1A C2A N3A Gd1 -9.5(7) . . . . ?
O6A Gd1 N3A C4A 7.4(5) . . . . ?
O6B Gd1 N3A C4A -31.3(6) . . . . ?
O6C Gd1 N3A C4A -82.4(5) . . . . ?
N3B Gd1 N3A C4A 50.5(5) . . . . ?
N3C Gd1 N3A C4A -121.2(5) . . . . ?
N7 Gd1 N3A C4A 159.0(4) . . . . ?
N4 Gd1 N3A C4A 105.8(5) . . . . ?
N1 Gd1 N3A C4A 171.4(5) . . . . ?
O6A Gd1 N3A C2A -179.7(5) . . . . ?
O6B Gd1 N3A C2A 141.6(4) . . . . ?
O6C Gd1 N3A C2A 90.6(5) . . . . ?
N3B Gd1 N3A C2A -136.5(4) . . . . ?
N3C Gd1 N3A C2A 51.7(5) . . . . ?
N7 Gd1 N3A C2A -28.0(5) . . . . ?
N4 Gd1 N3A C2A -81.2(5) . . . . ?
N1 Gd1 N3A C2A -15.7(4) . . . . ?
N1 C2 C3 N4 -48.8(7) . . . . ?
C2 C3 N4 C1B 171.7(5) . . . . ?
C2 C3 N4 C9 -66.7(7) . . . . ?
C2 C3 N4 Gd1 58.3(6) . . . . ?
C2B C1B N4 C3 -176.9(5) . . . . ?
C2B C1B N4 C9 61.9(7) . . . . ?
C2B C1B N4 Gd1 -61.8(5) . . . . ?
O6A Gd1 N4 C3 93.0(4) . . . . ?
O6B Gd1 N4 C3 177.6(4) . . . . ?
O6C Gd1 N4 C3 13.7(6) . . . . ?
N3A Gd1 N4 C3 29.6(4) . . . . ?
N3B Gd1 N4 C3 155.9(4) . . . . ?
N3C Gd1 N4 C3 -94.9(4) . . . . ?
N7 Gd1 N4 C3 -108.1(4) . . . . ?
N1 Gd1 N4 C3 -34.7(4) . . . . ?
O6A Gd1 N4 C1B -22.9(4) . . . . ?
O6B Gd1 N4 C1B 61.8(4) . . . . ?
O6C Gd1 N4 C1B -102.2(4) . . . . ?
N3A Gd1 N4 C1B -86.2(4) . . . . ?
N3B Gd1 N4 C1B 40.1(4) . . . . ?
N3C Gd1 N4 C1B 149.3(3) . . . . ?
N7 Gd1 N4 C1B 136.1(4) . . . . ?
N1 Gd1 N4 C1B -150.5(4) . . . . ?
O6A Gd1 N4 C9 -144.5(4) . . . . ?
O6B Gd1 N4 C9 -59.9(5) . . . . ?
O6C Gd1 N4 C9 136.2(4) . . . . ?
N3A Gd1 N4 C9 152.2(4) . . . . ?
N3B Gd1 N4 C9 -81.6(4) . . . . ?
N3C Gd1 N4 C9 27.6(5) . . . . ?
N7 Gd1 N4 C9 14.4(4) . . . . ?
N1 Gd1 N4 C9 87.8(4) . . . . ?
C2A N3A C4A C8A 0.0(10) . . . . ?
Gd1 N3A C4A C8A 172.9(5) . . . . ?
C2A N3A C4A C5A -177.7(6) . . . . ?
Gd1 N3A C4A C5A -4.8(7) . . . . ?
C2C N3C C4C C8C -0.9(10) . . . . ?
Gd1 N3C C4C C8C 166.7(5) . . . . ?
C2C N3C C4C C5C -178.8(5) . . . . ?
Gd1 N3C C4C C5C -11.3(7) . . . . ?
C2B N3B C4B C8B 0.6(10) . . . . ?
Gd1 N3B C4B C8B 171.7(6) . . . . ?
C2B N3B C4B C5B -179.1(6) . . . . ?
Gd1 N3B C4B C5B -8.1(8) . . . . ?
N3C C4C C5C O7C -176.9(6) . . . . ?
C8C C4C C5C O7C 5.0(9) . . . . ?
N3C C4C C5C O6C 2.7(8) . . . . ?
C8C C4C C5C O6C -175.5(6) . . . . ?
N3B C4B C5B O7B -179.2(6) . . . . ?
C8B C4B C5B O7B 1.1(10) . . . . ?
N3B C4B C5B O6B -0.4(9) . . . . ?
C8B C4B C5B O6B 179.9(6) . . . . ?
N3A C4A C5A O7A 176.2(7) . . . . ?
C8A C4A C5A O7A -1.7(10) . . . . ?
N3A C4A C5A O6A -3.8(9) . . . . ?
C8A C4A C5A O6A 178.4(6) . . . . ?
C1A N1 C5 C6 172.4(5) . . . . ?
C2 N1 C5 C6 -64.8(7) . . . . ?
Gd1 N1 C5 C6 60.3(6) . . . . ?
O7A C5A O6A Gd1 -168.1(6) . . . . ?
C4A C5A O6A Gd1 11.8(8) . . . . ?
O6B Gd1 O6A C5A 145.6(5) . . . . ?
O6C Gd1 O6A C5A 60.0(5) . . . . ?
N3A Gd1 O6A C5A -10.2(5) . . . . ?
N3B Gd1 O6A C5A -150.1(6) . . . . ?
N3C Gd1 O6A C5A 97.2(5) . . . . ?
N7 Gd1 O6A C5A -137.3(5) . . . . ?
N4 Gd1 O6A C5A -91.3(5) . . . . ?
N1 Gd1 O6A C5A -28.1(6) . . . . ?
O7C C5C O6C Gd1 -171.9(5) . . . . ?
C4C C5C O6C Gd1 8.6(7) . . . . ?
O6A Gd1 O6C C5C 141.3(5) . . . . ?
O6B Gd1 O6C C5C 57.7(5) . . . . ?
N3A Gd1 O6C C5C -152.9(5) . . . . ?
N3B Gd1 O6C C5C 97.9(5) . . . . ?
N3C Gd1 O6C C5C -10.2(4) . . . . ?
N7 Gd1 O6C C5C -29.1(5) . . . . ?
N4 Gd1 O6C C5C -135.7(5) . . . . ?
N1 Gd1 O6C C5C -92.7(5) . . . . ?
O7B C5B O6B Gd1 -171.3(5) . . . . ?
C4B C5B O6B Gd1 10.0(8) . . . . ?
O6A Gd1 O6B C5B 59.5(5) . . . . ?
O6C Gd1 O6B C5B 140.5(5) . . . . ?
N3A Gd1 O6B C5B 94.1(6) . . . . ?
N3B Gd1 O6B C5B -10.1(5) . . . . ?
N3C Gd1 O6B C5B -155.5(6) . . . . ?
N7 Gd1 O6B C5B -93.9(5) . . . . ?
N4 Gd1 O6B C5B -31.8(6) . . . . ?
N1 Gd1 O6B C5B -130.9(5) . . . . ?
N1 C5 C6 N7 -50.4(8) . . . . ?
C5 C6 N7 C8 131.6(6) . . . . ?
C5 C6 N7 C1C -107.5(6) . . . . ?
C5 C6 N7 Gd1 11.7(7) . . . . ?
C2C C1C N7 C8 -174.5(5) . . . . ?
C2C C1C N7 C6 63.9(7) . . . . ?
C2C C1C N7 Gd1 -61.2(6) . . . . ?
O6A Gd1 N7 C8 14.8(6) . . . . ?
O6B Gd1 N7 C8 90.1(4) . . . . ?
O6C Gd1 N7 C8 173.6(3) . . . . ?
N3A Gd1 N7 C8 -96.7(4) . . . . ?
N3B Gd1 N7 C8 26.7(4) . . . . ?
N3C Gd1 N7 C8 154.8(4) . . . . ?
N4 Gd1 N7 C8 -36.5(4) . . . . ?
N1 Gd1 N7 C8 -108.8(4) . . . . ?
O6A Gd1 N7 C6 137.1(5) . . . . ?
O6B Gd1 N7 C6 -147.6(4) . . . . ?
O6C Gd1 N7 C6 -64.0(5) . . . . ?
N3A Gd1 N7 C6 25.7(5) . . . . ?
N3B Gd1 N7 C6 149.1(5) . . . . ?
N3C Gd1 N7 C6 -82.8(4) . . . . ?
N4 Gd1 N7 C6 85.9(4) . . . . ?
N1 Gd1 N7 C6 13.5(4) . . . . ?
O6A Gd1 N7 C1C -100.9(5) . . . . ?
O6B Gd1 N7 C1C -25.6(4) . . . . ?
O6C Gd1 N7 C1C 58.0(4) . . . . ?
N3A Gd1 N7 C1C 147.7(4) . . . . ?
N3B Gd1 N7 C1C -88.9(4) . . . . ?
N3C Gd1 N7 C1C 39.2(4) . . . . ?
N4 Gd1 N7 C1C -152.1(4) . . . . ?
N1 Gd1 N7 C1C 135.5(4) . . . . ?
C6 N7 C8 C9 -66.8(7) . . . . ?
C1C N7 C8 C9 171.5(5) . . . . ?
Gd1 N7 C8 C9 58.6(6) . . . . ?
C3 N4 C9 C8 131.1(6) . . . . ?
C1B N4 C9 C8 -108.4(6) . . . . ?
Gd1 N4 C9 C8 10.0(7) . . . . ?
N7 C8 C9 N4 -47.6(8) . . . . ?
C3M' O3M O4M C4M -14(4) . . . . ?
C3M O3M O4M C4M 27.4(18) . . . . ?
C3M' O3M C4M O4M 17(4) . . . . ?
C3M O3M C4M O4M -115(4) . . . . ?
